data_4002853
loop_
_publ_author_name
'Zhao, Jing'
'Islam, Saiful M.'
'Hao, Shiqiang'
'Tan, Gangjian'
'Su, Xianli'
'Chen, Haijie'
'Lin, Wenwen'
'Li, Rukang'
'Wolverton, Chris'
'Kanatzidis, Mercouri G.'

_publ_section_title
;
 Semiconducting Pavonites CdMBi4Se8 (M = Sn and Pb) and Their
 Thermoelectric Properties
;
_journal_issue 19
_journal_name_full 'Chemistry of Materials'
_journal_page_first 8494
_journal_paper_doi 10.1021/acs.chemmater.7b03328
_journal_volume 29
_journal_year 2017
_chemical_formula_moiety '0.5(Bi8.08 Cd1.97 Pb1.92 Se16)'
_chemical_formula_sum 'Bi4.04 Cd0.99 Pb0.96 Se8'
_chemical_formula_weight 1785.58
_space_group_crystal_system monoclinic
_space_group_IT_number 12
_space_group_name_Hall '-C 2y'
_space_group_name_H-M_alt 'C 1 2/m 1'
_symmetry_space_group_name_Hall '-C 2y'
_symmetry_space_group_name_H-M 'C 1 2/m 1'
_audit_creation_date 2017-03-14
_audit_creation_method
;
Olex2 1.2
(compiled 2017.01.04 svn.r3372 for OlexSys, GUI svn.r5289)
;
_cell_angle_alpha 90
_cell_angle_beta 115.56(3)
_cell_angle_gamma 90
_cell_formula_units_Z 2
_cell_length_a 13.713(3)
_cell_length_b 4.1665(8)
_cell_length_c 15.228(3)
_cell_measurement_reflns_used 2882
_cell_measurement_temperature 293(2)
_cell_measurement_theta_max 29.57
_cell_measurement_theta_min 2.97
_cell_volume 784.9(3)
_computing_molecular_graphics 'Olex2 (Dolomanov et al., 2009)'
_computing_publication_material 'Olex2 (Dolomanov et al., 2009)'
_computing_structure_refinement 'XL (Sheldrick, 2008)'
_computing_structure_solution 'XS (Sheldrick, 2008)'
_diffrn_ambient_temperature 293(2)
_diffrn_measured_fraction_theta_full 0.998
_diffrn_measured_fraction_theta_max 0.998
_diffrn_measurement_device_type 'STOE IPDS 2T'
_diffrn_measurement_method 'rotation method'
_diffrn_radiation_type MoK\a
_diffrn_radiation_wavelength 0.71073
_diffrn_reflns_av_R_equivalents 0.0499
_diffrn_reflns_av_unetI/netI 0.0375
_diffrn_reflns_Laue_measured_fraction_full 0.998
_diffrn_reflns_Laue_measured_fraction_max 0.998
_diffrn_reflns_limit_h_max 16
_diffrn_reflns_limit_h_min -18
_diffrn_reflns_limit_k_max 5
_diffrn_reflns_limit_k_min -5
_diffrn_reflns_limit_l_max 20
_diffrn_reflns_limit_l_min -20
_diffrn_reflns_number 3751
_diffrn_reflns_point_group_measured_fraction_full 0.998
_diffrn_reflns_point_group_measured_fraction_max 0.998
_diffrn_reflns_theta_full 25.242
_diffrn_reflns_theta_max 29.132
_diffrn_reflns_theta_min 2.966
_exptl_absorpt_coefficient_mu 75.210
_exptl_absorpt_correction_T_max 0.3255
_exptl_absorpt_correction_T_min 0.0439
_exptl_absorpt_correction_type integration
_exptl_crystal_colour black
_exptl_crystal_density_diffrn 7.555
_exptl_crystal_description cube
_exptl_crystal_F_000 1467
_exptl_crystal_size_max 0.049
_exptl_crystal_size_mid 0.034
_exptl_crystal_size_min 0.02
_refine_diff_density_max 5.393
_refine_diff_density_min -2.582
_refine_diff_density_rms 0.497
_refine_ls_extinction_coef 0.00095(10)
_refine_ls_extinction_expression Fc^*^=kFc[1+0.001xFc^2^\l^3^/sin(2\q)]^-1/4^
_refine_ls_extinction_method 'SHELXL-2014/7 (Sheldrick 2014'
_refine_ls_goodness_of_fit_ref 1.066
_refine_ls_hydrogen_treatment undef
_refine_ls_matrix_type full
_refine_ls_number_parameters 46
_refine_ls_number_reflns 1195
_refine_ls_number_restraints 0
_refine_ls_restrained_S_all 1.066
_refine_ls_R_factor_all 0.0484
_refine_ls_R_factor_gt 0.0399
_refine_ls_shift/su_max 0.000
_refine_ls_shift/su_mean 0.000
_refine_ls_structure_factor_coef Fsqd
_refine_ls_weighting_details 'w=1/[\s^2^(Fo^2^)+(0.0433P)^2^+32.0254P] where P=(Fo^2^+2Fc^2^)/3'
_refine_ls_weighting_scheme calc
_refine_ls_wR_factor_gt 0.0904
_refine_ls_wR_factor_ref 0.0936
_reflns_Friedel_coverage 0.000
_reflns_number_gt 1026
_reflns_number_total 1195
_reflns_threshold_expression 'I > 2\s(I)'
_cod_data_source_file cm7b03328_si_002.cif
_cod_data_source_block CdPbBi4Se8
_cod_depositor_comments 'Adding full bibliography for 4002852--4002853.cif.'
_cod_database_code 4002853
_shelx_shelxl_version_number 2014/7
_shelx_space_group_comment
;
The symmetry employed for this shelxl refinement is uniquely defined
by the following loop, which should always be used as a source of
symmetry information in preference to the above space-group names.
They are only intended as comments.
;
_olex2_refinement_description
;
1. Shared sites
{Pb1, Cd1}
{Cd3, Bi3}
{Bi2, Cd2}
2. Uiso/Uaniso restraints and constraints
Uanis(Cd3) = Uanis(Bi3)
Uanis(Pb1) = Uanis(Cd1)
Uanis(Bi2) = Uanis(Cd2)
3. Others
 Fixed Sof: Pb1(0.24) Cd1(0.02) Bi2(0.48) Cd2(0.02) Cd3(0.2065) Bi3(0.03)
;
_olex2_submission_special_instructions 'No special instructions were received'

loop_
_space_group_symop_operation_xyz
'x, y, z'
'-x, y, -z'
'x+1/2, y+1/2, z'
'-x+1/2, y+1/2, -z'
'-x, -y, -z'
'x, -y, z'
'-x+1/2, -y+1/2, -z'
'x+1/2, -y+1/2, z'

loop_
_atom_site_label
_atom_site_type_symbol
_atom_site_fract_x
_atom_site_fract_y
_atom_site_fract_z
_atom_site_U_iso_or_equiv
_atom_site_adp_type
_atom_site_occupancy
_atom_site_site_symmetry_order
_atom_site_calc_flag
_atom_site_refinement_flags_posn
_atom_site_refinement_flags_adp
_atom_site_refinement_flags_occupancy
Pb1 Pb 0.0000 0.5000 0.5000 0.0266(2) Uani 0.96 4 d S T P
Cd1 Cd 0.0000 0.5000 0.5000 0.0266(2) Uani 0.08 4 d S T P
Bi2 Bi -0.34935(5) -0.5000 0.36524(5) 0.0241(2) Uani 0.96 2 d S T P
Cd2 Cd -0.34935(5) -0.5000 0.36524(5) 0.0241(2) Uani 0.04 2 d S T P
Bi1 Bi -0.21373(6) -1.0000 0.14103(6) 0.0372(2) Uani 1 2 d S T P
Cd3 Cd -0.5000 -0.5000 0.0000 0.0260(3) Uani 0.826 4 d S T P
Bi3 Bi -0.5000 -0.5000 0.0000 0.0260(3) Uani 0.12 4 d S T P
Se1 Se -0.16542(12) 0.0000 0.43274(12) 0.0219(3) Uani 1 2 d S T P
Se2 Se -0.00493(12) 0.5000 0.30631(12) 0.0243(3) Uani 1 2 d S T P
Se3 Se -0.33333(14) -0.5000 0.17993(13) 0.0276(4) Uani 1 2 d S T P
Se4 Se -0.37855(12) -1.0000 -0.04387(12) 0.0205(3) Uani 1 2 d S T P

loop_
_atom_site_aniso_label
_atom_site_aniso_U_11
_atom_site_aniso_U_22
_atom_site_aniso_U_33
_atom_site_aniso_U_23
_atom_site_aniso_U_13
_atom_site_aniso_U_12
Pb1 0.0232(4) 0.0200(4) 0.0360(5) 0.000 0.0123(3) 0.000
Cd1 0.0232(4) 0.0200(4) 0.0360(5) 0.000 0.0123(3) 0.000
Bi2 0.0217(3) 0.0188(3) 0.0298(3) 0.000 0.0091(2) 0.000
Cd2 0.0217(3) 0.0188(3) 0.0298(3) 0.000 0.0091(2) 0.000
Bi1 0.0344(4) 0.0273(4) 0.0466(5) 0.000 0.0144(3) 0.000
Cd3 0.0209(7) 0.0223(7) 0.0316(8) 0.000 0.0084(6) 0.000
Bi3 0.0209(7) 0.0223(7) 0.0316(8) 0.000 0.0084(6) 0.000
Se1 0.0174(6) 0.0157(7) 0.0291(8) 0.000 0.0068(6) 0.000
Se2 0.0199(7) 0.0220(7) 0.0255(8) 0.000 0.0047(6) 0.000
Se3 0.0348(8) 0.0221(8) 0.0325(9) 0.000 0.0207(7) 0.000
Se4 0.0204(7) 0.0177(7) 0.0236(7) 0.000 0.0096(6) 0.000

loop_
_atom_type_symbol
_atom_type_description
_atom_type_scat_dispersion_real
_atom_type_scat_dispersion_imag
_atom_type_scat_source
Bi Bi -4.1077 10.2566 'International Tables Vol C Tables 4.2.6.8 and 6.1.1.4'
Cd Cd -0.8075 1.2024 'International Tables Vol C Tables 4.2.6.8 and 6.1.1.4'
Pb Pb -3.3944 10.1111 'International Tables Vol C Tables 4.2.6.8 and 6.1.1.4'
Se Se -0.0929 2.2259 'International Tables Vol C Tables 4.2.6.8 and 6.1.1.4'

loop_
_geom_angle_atom_site_label_1
_geom_angle_atom_site_label_2
_geom_angle_atom_site_label_3
_geom_angle
_geom_angle_site_symmetry_1
_geom_angle_site_symmetry_3
Se1 Pb1 Se1 180.0 . 5_566
Se1 Pb1 Se1 88.99(5) 5_566 1_565
Se1 Pb1 Se1 91.01(5) . 1_565
Se1 Pb1 Se1 88.99(5) . 5_556
Se1 Pb1 Se1 91.01(5) 5_566 5_556
Se1 Pb1 Se1 180.0 5_556 1_565
Se1 Pb1 Se2 88.27(4) 5_556 5_566
Se1 Pb1 Se2 91.73(4) . 5_566
Se1 Pb1 Se2 88.27(4) 1_565 .
Se1 Pb1 Se2 91.73(4) 5_566 .
Se1 Pb1 Se2 88.27(4) 5_566 5_566
Se1 Pb1 Se2 91.73(4) 5_556 .
Se1 Pb1 Se2 91.73(4) 1_565 5_566
Se1 Pb1 Se2 88.27(4) . .
Se2 Pb1 Se2 180.00(6) . 5_566
Se1 Bi2 Se1 84.93(4) 1_545 .
Se1 Bi2 Se1 88.54(5) 7_446 1_545
Se1 Bi2 Se1 88.54(5) 7_446 .
Se2 Bi2 Se1 90.27(4) 3_445 .
Se2 Bi2 Se1 175.17(3) 3_435 .
Se2 Bi2 Se1 91.91(5) 3_435 7_446
Se2 Bi2 Se1 91.91(5) 3_445 7_446
Se2 Bi2 Se1 175.17(3) 3_445 1_545
Se2 Bi2 Se1 90.27(4) 3_435 1_545
Se2 Bi2 Se2 94.53(5) 3_435 3_445
Se2 Bi2 Se3 93.10(5) 3_435 .
Se2 Bi2 Se3 93.10(5) 3_445 .
Se3 Bi2 Se1 172.61(5) . 7_446
Se3 Bi2 Se1 86.01(5) . 1_545
Se3 Bi2 Se1 86.01(5) . .
Se3 Bi1 Se3 93.21(5) 1_545 .
Se3 Bi1 Se4 165.43(6) . 7_425
Se3 Bi1 Se4 165.43(6) 1_545 7_435
Se3 Bi1 Se4 89.89(4) 1_545 7_425
Se3 Bi1 Se4 89.89(4) . 7_435
Se4 Bi1 Se3 85.45(5) . 1_545
Se4 Bi1 Se3 85.45(5) . .
Se4 Bi1 Se4 80.60(4) . 7_425
Se4 Bi1 Se4 80.60(4) . 7_435
Se4 Bi1 Se4 83.72(4) 7_425 7_435
Se3 Cd3 Se3 180.0 . 5_445
Se3 Cd3 Se4 85.16(4) . 1_565
Se3 Cd3 Se4 85.16(4) 5_445 5_435
Se3 Cd3 Se4 94.84(4) 5_445 1_565
Se3 Cd3 Se4 94.84(4) . 5_435
Se3 Cd3 Se4 94.84(4) . 5_445
Se3 Cd3 Se4 85.16(4) 5_445 5_445
Se3 Cd3 Se4 85.17(4) . .
Se3 Cd3 Se4 94.83(4) 5_445 .
Se4 Cd3 Se4 180.00(6) 5_435 1_565
Se4 Cd3 Se4 91.08(4) 5_435 5_445
Se4 Cd3 Se4 180.0 . 5_445
Se4 Cd3 Se4 88.92(4) 1_565 5_445
Se4 Cd3 Se4 91.08(4) . 1_565
Se4 Cd3 Se4 88.92(4) . 5_435
Pb1 Se1 Pb1 91.01(5) . 1_545
Pb1 Se1 Cd1 91.0 . 1_545
Pb1 Se1 Bi2 91.99(2) . 1_565
Pb1 Se1 Bi2 86.66(4) . 7_446
Pb1 Se1 Bi2 86.66(4) 1_545 7_446
Pb1 Se1 Bi2 176.36(5) 1_545 1_565
Pb1 Se1 Bi2 176.36(5) . .
Pb1 Se1 Bi2 91.99(2) 1_545 .
Pb1 Se1 Cd2 86.66(4) 1_545 7_446
Pb1 Se1 Cd2 91.99(2) . 1_565
Pb1 Se1 Cd2 176.36(5) 1_545 1_565
Pb1 Se1 Cd2 86.66(4) . 7_446
Cd1 Se1 Pb1 0.0 1_545 1_545
Cd1 Se1 Bi2 91.99(2) 1_545 .
Cd1 Se1 Bi2 86.66(4) 1_545 7_446
Cd1 Se1 Bi2 176.36(5) 1_545 1_565
Cd1 Se1 Cd2 86.66(4) 1_545 7_446
Cd1 Se1 Cd2 176.36(5) 1_545 1_565
Bi2 Se1 Bi2 91.46(5) 7_446 .
Bi2 Se1 Bi2 84.93(4) . 1_565
Bi2 Se1 Bi2 91.46(5) 7_446 1_565
Bi2 Se1 Cd2 91.46(5) 7_446 1_565
Bi2 Se1 Cd2 0.00(3) 1_565 1_565
Bi2 Se1 Cd2 84.9 . 1_565
Cd2 Se1 Bi2 91.5 7_446 1_565
Cd2 Se1 Bi2 91.5 7_446 .
Cd2 Se1 Bi2 0.0 7_446 7_446
Cd2 Se1 Cd2 91.46(5) 7_446 1_565
Bi2 Se2 Pb1 89.65(5) 3_565 .
Bi2 Se2 Pb1 89.65(5) 3 .
Bi2 Se2 Bi2 94.53(5) 3_565 3
Bi2 Se2 Cd2 94.53(5) 3_565 3
Cd2 Se2 Pb1 89.65(5) 3 .
Cd2 Se2 Pb1 89.65(5) 3_565 .
Cd2 Se2 Bi2 0.0 3_565 3_565
Cd2 Se2 Bi2 94.5 3_565 3
Cd2 Se2 Bi2 0.0 3 3
Cd2 Se2 Cd2 94.53(5) 3_565 3
Bi1 Se3 Bi2 119.17(5) 1_565 .
Bi1 Se3 Bi2 119.17(5) . .
Bi1 Se3 Bi1 93.21(5) . 1_565
Cd3 Se3 Bi2 126.50(6) . .
Cd3 Se3 Bi1 95.70(5) . 1_565
Cd3 Se3 Bi1 95.70(5) . .
Bi1 Se4 Bi1 99.40(4) . 7_435
Bi1 Se4 Bi1 99.40(4) . 7_425
Bi1 Se4 Bi1 83.72(4) 7_425 7_435
Bi1 Se4 Cd3 93.66(4) . 1_545
Bi1 Se4 Cd3 93.66(4) . .
Bi1 Se4 Bi3 93.66(4) . 1_545
Cd3 Se4 Bi1 166.58(6) 1_545 7_435
Cd3 Se4 Bi1 91.16(2) 1_545 7_425
Cd3 Se4 Bi1 91.16(2) . 7_435
Cd3 Se4 Bi1 166.58(6) . 7_425
Cd3 Se4 Cd3 91.08(4) 1_545 .
Bi3 Se4 Bi1 91.16(2) 1_545 7_425
Bi3 Se4 Bi1 166.58(6) 1_545 7_435
Bi3 Se4 Cd3 0.0 1_545 1_545
Bi3 Se4 Cd3 91.1 1_545 .

loop_
_geom_bond_atom_site_label_1
_geom_bond_atom_site_label_2
_geom_bond_distance
_geom_bond_site_symmetry_2
Pb1 Se1 2.9206(12) .
Pb1 Se1 2.9206(11) 1_565
Pb1 Se1 2.9206(12) 5_566
Pb1 Se1 2.9206(11) 5_556
Pb1 Se2 2.9210(18) .
Pb1 Se2 2.9211(18) 5_566
Bi2 Se1 3.0855(13) .
Bi2 Se1 3.0855(13) 1_545
Bi2 Se1 2.9946(19) 7_446
Bi2 Se2 2.8363(12) 3_445
Bi2 Se2 2.8363(12) 3_435
Bi2 Se3 2.9234(19) .
Bi1 Se3 2.8669(13) 1_545
Bi1 Se3 2.8669(13) .
Bi1 Se4 2.747(2) .
Bi1 Se4 3.1219(13) 7_435
Bi1 Se4 3.1219(13) 7_425
Cd3 Se3 2.707(2) .
Cd3 Se3 2.707(2) 5_445
Cd3 Se4 2.9189(11) .
Cd3 Se4 2.9189(11) 5_445
Cd3 Se4 2.9189(11) 5_435
Cd3 Se4 2.9189(11) 1_565
Se1 Pb1 2.9206(11) 1_545
Se1 Cd1 2.9206(11) 1_545
Se1 Bi2 3.0855(13) 1_565
Se1 Bi2 2.9945(19) 7_446
Se1 Cd2 2.9945(19) 7_446
Se1 Cd2 3.0855(13) 1_565
Se2 Bi2 2.8364(12) 3
Se2 Bi2 2.8364(12) 3_565
Se2 Cd2 2.8364(12) 3
Se2 Cd2 2.8364(12) 3_565
Se3 Bi1 2.8669(13) 1_565
Se4 Bi1 3.1219(13) 7_435
Se4 Bi1 3.1219(13) 7_425
Se4 Cd3 2.9189(11) 1_545
Se4 Bi3 2.9189(11) 1_545
